data_4319648
loop_
_publ_author_name
'Francesc Teixidor'
'Rosario N\'u\~nez'
'Clara Vi\~nas'
'Reijo Sillanp\"a\"a'
'Raikko Kivek\"as'

_publ_contact_author
;   
     Dr. Clara Vi\~nas
     Institut de Ci\`encia de Materials de Barcelona     
     C.S.C.I.
     Campus U.A.B.
     08193 Bellaterra
     Spain
;
_publ_contact_author_email clara@icmab.es
_publ_contact_author_fax '+ 34 3 5805729'
_publ_contact_author_phone '+ 34 3 5801853'
_publ_section_title
;
 Contribution of the nido-[7,8-C~2~B~9~H~10~]^-^ Anion to the Chemical
 Stability, Basicity, and ^31^P NMR Chemical Shift in
 nido-o-Carboranylmonophosphines
;
_journal_name_full 'Inorganic Chemistry'
_journal_page_first 2587
_journal_page_last 2594
_journal_paper_doi 10.1021/ic000858p
_journal_volume 40
_journal_year 2001
_chemical_formula_moiety 'C9 H28 B9 P'
_chemical_formula_sum 'C9 H28 B9 P'
_chemical_formula_weight 264.57
_chemical_name_systematic
; 
 ? 
;
_space_group_IT_number 14
_symmetry_cell_setting monoclinic
_symmetry_space_group_name_Hall '-P 2ybc'
_symmetry_space_group_name_H-M 'P 1 21/c 1'
_atom_sites_solution_hydrogens geom
_atom_sites_solution_primary direct
_atom_sites_solution_secondary difmap
_audit_creation_method SHELXL-97
_cell_angle_alpha 90.00
_cell_angle_beta 93.090(7)
_cell_angle_gamma 90.00
_cell_formula_units_Z 4
_cell_length_a 11.1860(9)
_cell_length_b 9.3633(10)
_cell_length_c 16.1673(11)
_cell_measurement_reflns_used 25
_cell_measurement_temperature 294(2)
_cell_measurement_theta_max 20.6
_cell_measurement_theta_min 17.2
_cell_volume 1690.9(3)
_computing_cell_refinement
;
MSC/AFC5S Diffractometer Control Software (Molecular Structure 
Corporation, 1995)
;
_computing_data_collection
;
MSC/AFC5S Diffractometer Control Software (Molecular Structure 
Corporation, 1995)
;
_computing_data_reduction 'teXsan for Windows (MSC, 1997)'
_computing_molecular_graphics 'SHELXTL/PC (Sheldrick, 1990)'
_computing_publication_material 'SHELXL-97 (Sheldrick, 1997)'
_computing_structure_refinement 'SHELXL-97 (Sheldrick, 1997)'
_computing_structure_solution 'SHELXS-97 (Sheldrick, 1990)'
_diffrn_ambient_temperature 294(2)
_diffrn_measured_fraction_theta_full 0.932
_diffrn_measured_fraction_theta_max 0.932
_diffrn_measurement_device_type 'Rigaku AFC5S'
_diffrn_measurement_method \w/2\q
_diffrn_radiation_monochromator graphite
_diffrn_radiation_source 'fine-focus sealed tube'
_diffrn_radiation_type MoK\a
_diffrn_radiation_wavelength 0.71069
_diffrn_reflns_av_R_equivalents 0.0170
_diffrn_reflns_av_sigmaI/netI 0.0314
_diffrn_reflns_limit_h_max 13
_diffrn_reflns_limit_h_min 0
_diffrn_reflns_limit_k_max 11
_diffrn_reflns_limit_k_min 0
_diffrn_reflns_limit_l_max 19
_diffrn_reflns_limit_l_min -19
_diffrn_reflns_number 3121
_diffrn_reflns_theta_full 24.99
_diffrn_reflns_theta_max 24.99
_diffrn_reflns_theta_min 1.82
_diffrn_standards_decay_% 1
_diffrn_standards_interval_count 150
_diffrn_standards_number 3
_exptl_absorpt_coefficient_mu 0.140
_exptl_absorpt_correction_type none
_exptl_crystal_colour colourless
_exptl_crystal_density_diffrn 1.039
_exptl_crystal_density_meas ?
_exptl_crystal_density_method 'not measured'
_exptl_crystal_description plate
_exptl_crystal_F_000 568
_exptl_crystal_size_max 0.40
_exptl_crystal_size_mid 0.38
_exptl_crystal_size_min 0.22
_refine_diff_density_max 0.264
_refine_diff_density_min -0.168
_refine_diff_density_rms 0.036
_refine_ls_extinction_method none
_refine_ls_goodness_of_fit_ref 1.031
_refine_ls_hydrogen_treatment mixed
_refine_ls_matrix_type full
_refine_ls_number_parameters 221
_refine_ls_number_reflns 2964
_refine_ls_number_restraints 0
_refine_ls_restrained_S_all 1.031
_refine_ls_R_factor_all 0.0596
_refine_ls_R_factor_gt 0.0390
_refine_ls_shift/su_max 0.000
_refine_ls_shift/su_mean 0.000
_refine_ls_structure_factor_coef Fsqd
_refine_ls_weighting_details 'w=1/[\s^2^(Fo^2^)+(0.0557P)^2^+0.3806P] where P=(Fo^2^+2Fc^2^)/3'
_refine_ls_weighting_scheme calc
_refine_ls_wR_factor_gt 0.0990
_refine_ls_wR_factor_ref 0.1085
_reflns_number_gt 2323
_reflns_number_total 2964
_reflns_threshold_expression >2sigma(I)
_cod_data_source_file ic000858p_1.cif
_cod_data_source_block '[7-PH(^i^Pr)~2~-8-Me-C~2~B~9~H~10~]'
_cod_depositor_comments
;
The following automatic conversions were performed:

'_exptl_crystal_density_meas' value 'not measured' was changed to '?'
- the value is perceived as not measured.

Automatic conversion script
Id: cif_fix_values 3008 2015-01-20 13:52:24Z robertas 

The following automatic conversions were performed:

'_refine_ls_weighting_scheme' value 'calc
w=1/[\s^2^(Fo^2^)+(0.0557P)^2^+0.3806P] where P=(Fo^2^+2Fc^2^)/3' was
changed to 'calc'. New tag '_refine_ls_weighting_details' was
created. The value of the new tag was set to
'w=1/[\s^2^(Fo^2^)+(0.0557P)^2^+0.3806P] where P=(Fo^2^+2Fc^2^)/3'.

Automatic conversion script
Id: cif_fix_values 3143 2015-03-26 13:38:13Z robertas 
;
_cod_original_sg_symbol_H-M 'P 21/c'
_cod_database_code 4319648

loop_
_symmetry_equiv_pos_as_xyz
'x, y, z'
'-x, y+1/2, -z+1/2'
'-x, -y, -z'
'x, -y-1/2, z-1/2'

loop_
_atom_site_label
_atom_site_type_symbol
_atom_site_fract_x
_atom_site_fract_y
_atom_site_fract_z
_atom_site_U_iso_or_equiv
_atom_site_adp_type
_atom_site_occupancy
_atom_site_calc_flag
_atom_site_refinement_flags
_atom_site_disorder_assembly
_atom_site_disorder_group
P P 0.21718(4) 0.31397(5) 0.79836(3) 0.03197(16) Uani 1 d . . .
B1 B 0.1694(2) 0.7326(2) 0.68031(15) 0.0424(5) Uani 1 d . . .
B2 B 0.24605(19) 0.6323(2) 0.75788(14) 0.0378(5) Uani 1 d . . .
B3 B 0.10332(18) 0.5750(2) 0.71636(13) 0.0358(5) Uani 1 d . . .
B4 B 0.0949(2) 0.6155(2) 0.61067(14) 0.0415(5) Uani 1 d . . .
B5 B 0.2314(2) 0.6885(3) 0.58251(16) 0.0473(6) Uani 1 d . . .
B6 B 0.3268(2) 0.6987(2) 0.67652(16) 0.0452(6) Uani 1 d . . .
C7 C 0.22229(15) 0.45663(18) 0.72513(10) 0.0308(4) Uani 1 d . . .
C8 C 0.13525(16) 0.44753(19) 0.64358(10) 0.0335(4) Uani 1 d . . .
B9 B 0.2034(2) 0.5047(3) 0.56430(14) 0.0433(5) Uani 1 d . . .
B10 B 0.3534(2) 0.5689(3) 0.60022(16) 0.0484(6) Uani 1 d . . .
B11 B 0.35421(19) 0.5227(2) 0.70992(14) 0.0394(5) Uani 1 d . . .
C12 C 0.32301(16) 0.17434(19) 0.77490(11) 0.0381(4) Uani 1 d . . .
H12 H 0.4037 0.2109 0.7886 0.046 Uiso 1 calc R . .
C13 C 0.3156(2) 0.1358(2) 0.68308(13) 0.0575(6) Uani 1 d . . .
H13A H 0.3253 0.2206 0.6507 0.086 Uiso 1 calc R . .
H13B H 0.2390 0.0937 0.6687 0.086 Uiso 1 calc R . .
H13C H 0.3778 0.0690 0.6720 0.086 Uiso 1 calc R . .
C14 C 0.3044(2) 0.0429(2) 0.82899(14) 0.0529(6) Uani 1 d . . .
H14A H 0.3203 0.0675 0.8862 0.079 Uiso 1 calc R . .
H14B H 0.3580 -0.0316 0.8139 0.079 Uiso 1 calc R . .
H14C H 0.2232 0.0104 0.8208 0.079 Uiso 1 calc R . .
C15 C 0.23452(19) 0.3584(2) 0.90797(11) 0.0454(5) Uani 1 d . . .
H15 H 0.2270 0.2673 0.9371 0.054 Uiso 1 calc R . .
C16 C 0.1312(2) 0.4504(2) 0.93608(13) 0.0574(6) Uani 1 d . . .
H16A H 0.0564 0.4077 0.9177 0.086 Uiso 1 calc R . .
H16B H 0.1368 0.5443 0.9127 0.086 Uiso 1 calc R . .
H16C H 0.1357 0.4570 0.9954 0.086 Uiso 1 calc R . .
C17 C 0.3587(2) 0.4146(3) 0.93531(13) 0.0649(7) Uani 1 d . . .
H17A H 0.4181 0.3453 0.9224 0.097 Uiso 1 calc R . .
H17B H 0.3624 0.4315 0.9940 0.097 Uiso 1 calc R . .
H17C H 0.3735 0.5022 0.9068 0.097 Uiso 1 calc R . .
C18 C 0.04174(17) 0.3295(2) 0.63219(12) 0.0441(5) Uani 1 d . . .
H18A H -0.0070 0.3467 0.5825 0.066 Uiso 1 calc R . .
H18B H -0.0078 0.3285 0.6788 0.066 Uiso 1 calc R . .
H18C H 0.0812 0.2389 0.6281 0.066 Uiso 1 calc R . .
H H 0.1112(16) 0.258(2) 0.7888(11) 0.040(5) Uiso 1 d . . .
H1 H 0.1311(17) 0.840(2) 0.6926(12) 0.050(6) Uiso 1 d . . .
H2 H 0.2520(17) 0.660(2) 0.8238(12) 0.048(5) Uiso 1 d . . .
H3 H 0.0254(16) 0.5600(19) 0.7554(11) 0.040(5) Uiso 1 d . . .
H4 H 0.0051(17) 0.634(2) 0.5785(11) 0.043(5) Uiso 1 d . . .
H5 H 0.237(2) 0.768(3) 0.5340(14) 0.069(7) Uiso 1 d . . .
H6 H 0.3907(19) 0.784(2) 0.6864(13) 0.059(6) Uiso 1 d . . .
H9 H 0.1826(18) 0.459(2) 0.5026(13) 0.053(6) Uiso 1 d . . .
H10B H 0.325(2) 0.455(3) 0.6023(15) 0.076(7) Uiso 1 d . . .
H10A H 0.4321(18) 0.580(2) 0.5635(12) 0.054(6) Uiso 1 d . . .
H11 H 0.4343(16) 0.486(2) 0.7502(11) 0.041(5) Uiso 1 d . . .

loop_
_atom_site_aniso_label
_atom_site_aniso_U_11
_atom_site_aniso_U_22
_atom_site_aniso_U_33
_atom_site_aniso_U_23
_atom_site_aniso_U_13
_atom_site_aniso_U_12
P 0.0323(3) 0.0311(3) 0.0327(3) -0.0007(2) 0.00363(18) -0.0007(2)
B1 0.0402(12) 0.0294(11) 0.0576(14) 0.0023(10) 0.0025(10) 0.0040(9)
B2 0.0370(11) 0.0302(11) 0.0458(13) -0.0037(9) -0.0008(9) -0.0028(9)
B3 0.0317(11) 0.0338(11) 0.0420(11) -0.0041(9) 0.0037(9) 0.0028(9)
B4 0.0422(12) 0.0375(12) 0.0442(12) 0.0056(10) -0.0024(10) 0.0065(10)
B5 0.0474(13) 0.0425(13) 0.0525(14) 0.0132(11) 0.0066(11) 0.0028(11)
B6 0.0380(12) 0.0351(12) 0.0628(15) 0.0039(11) 0.0054(11) -0.0051(10)
C7 0.0302(9) 0.0284(9) 0.0335(9) -0.0014(7) 0.0004(7) -0.0001(7)
C8 0.0335(9) 0.0330(10) 0.0337(9) -0.0019(7) -0.0010(7) 0.0020(7)
B9 0.0471(13) 0.0461(13) 0.0371(12) 0.0013(10) 0.0056(10) 0.0040(11)
B10 0.0420(13) 0.0471(14) 0.0578(14) 0.0080(12) 0.0176(11) 0.0014(11)
B11 0.0303(11) 0.0359(12) 0.0522(13) 0.0034(10) 0.0043(10) -0.0012(9)
C12 0.0369(10) 0.0336(10) 0.0441(10) 0.0018(8) 0.0053(8) 0.0048(8)
C13 0.0775(16) 0.0476(13) 0.0480(12) -0.0023(10) 0.0101(11) 0.0209(11)
C14 0.0617(14) 0.0381(11) 0.0599(13) 0.0095(10) 0.0123(11) 0.0088(10)
C15 0.0592(13) 0.0455(11) 0.0317(10) -0.0002(8) 0.0042(9) 0.0015(10)
C16 0.0696(15) 0.0569(14) 0.0475(12) -0.0143(10) 0.0198(11) -0.0018(11)
C17 0.0650(15) 0.0825(18) 0.0456(12) -0.0097(12) -0.0113(11) 0.0022(13)
C18 0.0434(11) 0.0424(11) 0.0457(11) -0.0043(9) -0.0059(9) -0.0055(9)

loop_
_atom_type_symbol
_atom_type_description
_atom_type_scat_dispersion_real
_atom_type_scat_dispersion_imag
_atom_type_scat_source
C C 0.0033 0.0016 'International Tables Vol C Tables 4.2.6.8 and 6.1.1.4'
H H 0.0000 0.0000 'International Tables Vol C Tables 4.2.6.8 and 6.1.1.4'
B B 0.0013 0.0007 'International Tables Vol C Tables 4.2.6.8 and 6.1.1.4'
P P 0.1023 0.0942 'International Tables Vol C Tables 4.2.6.8 and 6.1.1.4'

loop_
_geom_angle_atom_site_label_1
_geom_angle_atom_site_label_2
_geom_angle_atom_site_label_3
_geom_angle
_geom_angle_site_symmetry_1
_geom_angle_site_symmetry_3
_geom_angle_publ_flag
C7 P C12 110.78(8) . . y
C7 P C15 117.94(9) . . y
C12 P C15 109.33(9) . . y
C7 P H 106.6(8) . . y
C12 P H 106.5(8) . . y
C15 P H 104.9(8) . . y
B4 B1 B2 108.80(15) . . ?
B4 B1 B3 59.67(12) . . ?
B2 B1 B3 60.86(12) . . ?
B4 B1 B6 107.54(16) . . ?
B2 B1 B6 59.09(13) . . ?
B3 B1 B6 107.03(15) . . ?
B4 B1 B5 59.06(13) . . ?
B2 B1 B5 107.89(16) . . ?
B3 B1 B5 106.56(16) . . ?
B6 B1 B5 60.41(14) . . ?
B4 B1 H1 120.4(10) . . ?
B2 B1 H1 122.2(10) . . ?
B3 B1 H1 121.5(10) . . ?
B6 B1 H1 123.6(10) . . ?
B5 B1 H1 122.1(10) . . ?
C7 B2 B6 100.56(15) . . ?
C7 B2 B1 103.13(14) . . ?
B6 B2 B1 61.60(13) . . ?
C7 B2 B3 58.84(11) . . ?
B6 B2 B3 108.20(16) . . ?
B1 B2 B3 59.84(12) . . ?
C7 B2 B11 54.87(11) . . ?
B6 B2 B11 59.38(12) . . ?
B1 B2 B11 108.20(16) . . ?
B3 B2 B11 106.05(15) . . ?
C7 B2 H2 121.0(10) . . ?
B6 B2 H2 130.0(10) . . ?
B1 B2 H2 125.0(10) . . ?
B3 B2 H2 116.3(10) . . ?
B11 B2 H2 123.2(10) . . ?
C8 B3 C7 55.05(10) . . ?
C8 B3 B4 59.08(11) . . ?
C7 B3 B4 102.68(14) . . ?
C8 B3 B1 104.33(15) . . ?
C7 B3 B1 103.23(14) . . ?
B4 B3 B1 59.78(13) . . ?
C8 B3 B2 104.53(14) . . ?
C7 B3 B2 59.52(11) . . ?
B4 B3 B2 107.64(16) . . ?
B1 B3 B2 59.30(12) . . ?
C8 B3 H3 119.8(9) . . ?
C7 B3 H3 119.7(9) . . ?
B4 B3 H3 125.4(9) . . ?
B1 B3 H3 130.4(9) . . ?
B2 B3 H3 122.5(9) . . ?
C8 B4 B3 59.85(11) . . ?
C8 B4 B1 105.49(15) . . ?
B3 B4 B1 60.55(13) . . ?
C8 B4 B5 102.68(15) . . ?
B3 B4 B5 109.66(17) . . ?
B1 B4 B5 62.13(14) . . ?
C8 B4 B9 54.90(11) . . ?
B3 B4 B9 106.33(15) . . ?
B1 B4 B9 108.81(16) . . ?
B5 B4 B9 59.90(13) . . ?
C8 B4 H4 120.0(10) . . ?
B3 B4 H4 119.2(9) . . ?
B1 B4 H4 125.9(10) . . ?
B5 B4 H4 126.2(10) . . ?
B9 B4 H4 120.4(10) . . ?
B4 B5 B9 61.10(13) . . ?
B4 B5 B10 112.62(17) . . ?
B9 B5 B10 62.73(14) . . ?
B4 B5 B1 58.81(13) . . ?
B9 B5 B1 107.15(16) . . ?
B10 B5 B1 109.30(17) . . ?
B4 B5 B6 106.53(16) . . ?
B9 B5 B6 106.36(16) . . ?
B10 B5 B6 59.03(14) . . ?
B1 B5 B6 59.40(13) . . ?
B4 B5 H5 122.6(12) . . ?
B9 B5 H5 124.4(12) . . ?
B10 B5 H5 118.5(12) . . ?
B1 B5 H5 120.8(12) . . ?
B6 B5 H5 120.9(12) . . ?
B2 B6 B11 61.57(12) . . ?
B2 B6 B10 113.16(16) . . ?
B11 B6 B10 62.38(14) . . ?
B2 B6 B1 59.30(13) . . ?
B11 B6 B1 108.11(15) . . ?
B10 B6 B1 110.33(17) . . ?
B2 B6 B5 107.88(16) . . ?
B11 B6 B5 107.06(17) . . ?
B10 B6 B5 59.46(14) . . ?
B1 B6 B5 60.19(13) . . ?
B2 B6 H6 121.1(11) . . ?
B11 B6 H6 123.1(12) . . ?
B10 B6 H6 118.6(11) . . ?
B1 B6 H6 120.5(11) . . ?
B5 B6 H6 121.3(11) . . ?
C8 C7 B11 114.31(14) . . ?
C8 C7 B3 62.32(11) . . ?
B11 C7 B3 116.25(14) . . ?
C8 C7 B2 112.14(13) . . ?
B11 C7 B2 64.12(12) . . ?
B3 C7 B2 61.64(11) . . ?
C8 C7 P 117.81(12) . . y
B11 C7 P 116.41(12) . . y
B3 C7 P 118.72(12) . . y
B2 C7 P 120.89(12) . . y
C18 C8 C7 121.41(15) . . y
C18 C8 B9 119.56(15) . . y
C7 C8 B9 110.11(15) . . ?
C18 C8 B4 117.40(15) . . y
C7 C8 B4 110.23(14) . . ?
B9 C8 B4 65.02(13) . . ?
C18 C8 B3 114.67(15) . . y
C7 C8 B3 62.64(11) . . ?
B9 C8 B3 115.78(15) . . ?
B4 C8 B3 61.07(12) . . ?
C8 B9 B5 106.04(16) . . ?
C8 B9 B4 60.08(12) . . ?
B5 B9 B4 59.00(13) . . ?
C8 B9 B10 108.52(16) . . ?
B5 B9 B10 58.77(13) . . ?
B4 B9 B10 107.70(16) . . ?
C8 B9 H9 120.3(11) . . ?
B5 B9 H9 123.8(11) . . ?
B4 B9 H9 119.3(11) . . ?
B10 B9 H9 123.9(11) . . ?
C8 B9 H10B 91.6(9) . . ?
B5 B9 H10B 94.7(10) . . ?
B4 B9 H10B 127.9(9) . . ?
B10 B9 H10B 37.0(9) . . ?
H9 B9 H10B 112.7(14) . . ?
B6 B10 B5 61.51(14) . . ?
B6 B10 B11 58.48(13) . . ?
B5 B10 B11 105.65(16) . . ?
B6 B10 B9 105.05(16) . . ?
B5 B10 B9 58.50(13) . . ?
B11 B10 B9 100.69(15) . . ?
B6 B10 H10B 125.3(12) . . ?
B5 B10 H10B 112.9(13) . . ?
B11 B10 H10B 74.4(12) . . ?
B9 B10 H10B 56.0(13) . . ?
B6 B10 H10A 119.1(11) . . ?
B5 B10 H10A 119.3(10) . . ?
B11 B10 H10A 126.0(10) . . ?
B9 B10 H10A 127.2(10) . . ?
H10B B10 H10A 110.1(16) . . ?
C7 B11 B6 104.96(15) . . ?
C7 B11 B2 61.00(11) . . ?
B6 B11 B2 59.04(13) . . ?
C7 B11 B10 106.20(16) . . ?
B6 B11 B10 59.14(13) . . ?
B2 B11 B10 108.43(15) . . ?
C7 B11 H11 119.6(9) . . ?
B6 B11 H11 125.4(10) . . ?
B2 B11 H11 117.1(9) . . ?
B10 B11 H11 126.4(9) . . ?
C13 C12 C14 111.35(17) . . ?
C13 C12 P 111.78(13) . . ?
C14 C12 P 110.42(13) . . ?
C13 C12 H12 107.7 . . ?
C14 C12 H12 107.7 . . ?
P C12 H12 107.7 . . ?
C12 C13 H13A 109.5 . . ?
C12 C13 H13B 109.5 . . ?
H13A C13 H13B 109.5 . . ?
C12 C13 H13C 109.5 . . ?
H13A C13 H13C 109.5 . . ?
H13B C13 H13C 109.5 . . ?
C12 C14 H14A 109.5 . . ?
C12 C14 H14B 109.5 . . ?
H14A C14 H14B 109.5 . . ?
C12 C14 H14C 109.5 . . ?
H14A C14 H14C 109.5 . . ?
H14B C14 H14C 109.5 . . ?
C17 C15 C16 114.15(18) . . ?
C17 C15 P 114.06(14) . . ?
C16 C15 P 112.04(14) . . ?
C17 C15 H15 105.2 . . ?
C16 C15 H15 105.2 . . ?
P C15 H15 105.2 . . ?
C15 C16 H16A 109.5 . . ?
C15 C16 H16B 109.5 . . ?
H16A C16 H16B 109.5 . . ?
C15 C16 H16C 109.5 . . ?
H16A C16 H16C 109.5 . . ?
H16B C16 H16C 109.5 . . ?
C15 C17 H17A 109.5 . . ?
C15 C17 H17B 109.5 . . ?
H17A C17 H17B 109.5 . . ?
C15 C17 H17C 109.5 . . ?
H17A C17 H17C 109.5 . . ?
H17B C17 H17C 109.5 . . ?
C8 C18 H18A 109.5 . . ?
C8 C18 H18B 109.5 . . ?
H18A C18 H18B 109.5 . . ?
C8 C18 H18C 109.5 . . ?
H18A C18 H18C 109.5 . . ?
H18B C18 H18C 109.5 . . ?

loop_
_geom_bond_atom_site_label_1
_geom_bond_atom_site_label_2
_geom_bond_distance
_geom_bond_site_symmetry_2
_geom_bond_publ_flag
P C7 1.7880(17) . y
P C12 1.8174(18) . y
P C15 1.8203(19) . y
P H 1.299(18) . y
B1 B4 1.750(3) . ?
B1 B2 1.753(3) . ?
B1 B3 1.763(3) . ?
B1 B6 1.794(3) . ?
B1 B5 1.808(3) . ?
B1 H1 1.11(2) . ?
B2 C7 1.744(3) . ?
B2 B6 1.750(3) . ?
B2 B3 1.781(3) . ?
B2 B11 1.794(3) . ?
B2 H2 1.09(2) . ?
B3 C8 1.727(3) . ?
B3 C7 1.732(3) . ?
B3 B4 1.748(3) . ?
B3 H3 1.112(18) . ?
B4 C8 1.713(3) . ?
B4 B5 1.754(3) . ?
B4 B9 1.792(3) . ?
B4 H4 1.119(19) . ?
B5 B9 1.771(3) . ?
B5 B10 1.776(3) . ?
B5 B6 1.812(4) . ?
B5 H5 1.09(2) . ?
B6 B11 1.756(3) . ?
B6 B10 1.768(4) . ?
B6 H6 1.08(2) . ?
C7 C8 1.598(2) . y
C7 B11 1.631(3) . y
C8 C18 1.526(2) . y
C8 B9 1.617(3) . y
B9 B10 1.846(3) . y
B9 H9 1.10(2) . ?
B9 H10B 1.53(2) . ?
B10 B11 1.825(3) . y
B10 H10B 1.11(3) . ?
B10 H10A 1.09(2) . ?
B11 H11 1.131(19) . ?
C12 C13 1.525(3) . ?
C12 C14 1.530(3) . ?
C12 H12 0.9800 . ?
C13 H13A 0.9600 . ?
C13 H13B 0.9600 . ?
C13 H13C 0.9600 . ?
C14 H14A 0.9600 . ?
C14 H14B 0.9600 . ?
C14 H14C 0.9600 . ?
C15 C17 1.528(3) . ?
C15 C16 1.530(3) . ?
C15 H15 0.9800 . ?
C16 H16A 0.9600 . ?
C16 H16B 0.9600 . ?
C16 H16C 0.9600 . ?
C17 H17A 0.9600 . ?
C17 H17B 0.9600 . ?
C17 H17C 0.9600 . ?
C18 H18A 0.9600 . ?
C18 H18B 0.9600 . ?
C18 H18C 0.9600 . ?

loop_
_geom_torsion_atom_site_label_1
_geom_torsion_atom_site_label_2
_geom_torsion_atom_site_label_3
_geom_torsion_atom_site_label_4
_geom_torsion
_geom_torsion_site_symmetry_1
_geom_torsion_site_symmetry_2
_geom_torsion_site_symmetry_3
_geom_torsion_site_symmetry_4
_geom_torsion_publ_flag
P C7 C8 C18 6.1(2) . . . . ?
